data_7106588
loop_
_publ_author_name
'Lin, Mei-Jin'
'Jouaiti, Abdelaziz'
'Grosshans, Philippe'
'Kyritsakas, Nathalie'
'Hosseini, Mir Wais'

_publ_section_title
;
 Molecular tectonics: design of enantiomerically pure helical tubular
 crystals with controlled channel size and orientation
;
_journal_coden_ASTM CHCOFS
_journal_issue 27
_journal_name_full
;
 Chemical Communications (Cambridge, United Kingdom)
;
_journal_page_first 7635
_journal_page_last 7637
_journal_paper_doi 10.1039/c1cc12110c
_journal_volume 47
_journal_year 2011
_chemical_absolute_configuration rm
_chemical_formula_moiety 'C36 H36 F6 N4 O8 Si Zn'
_chemical_formula_sum 'C36 H36 F6 N4 O8 Si Zn'
_chemical_formula_weight 860.15
_space_group_IT_number 20
_symmetry_cell_setting orthorhombic
_symmetry_space_group_name_Hall 'C 2c 2'
_symmetry_space_group_name_H-M 'C 2 2 21'
_atom_sites_solution_hydrogens geom
_atom_sites_solution_primary direct
_atom_sites_solution_secondary difmap
_audit_creation_method SHELXL-97
_cell_angle_alpha 90.00
_cell_angle_beta 90.00
_cell_angle_gamma 90.00
_cell_formula_units_Z 4
_cell_length_a 7.6731(5)
_cell_length_b 21.0006(13)
_cell_length_c 28.3703(19)
_cell_measurement_reflns_used 2393
_cell_measurement_temperature 173(2)
_cell_measurement_theta_max 25.15
_cell_measurement_theta_min 2.83
_cell_volume 4571.6(5)
_computing_cell_refinement 'Bruker SMART'
_computing_data_collection 'Bruker SMART'
_computing_data_reduction 'Bruker SAINT'
_computing_molecular_graphics 'Bruker SHELXTL'
_computing_publication_material 'Bruker SHELXTL'
_computing_structure_refinement 'SHELXL-97 (Sheldrick, 1997)'
_computing_structure_solution 'SHELXS-97 (Sheldrick, 1990)'
_diffrn_ambient_temperature 173(2)
_diffrn_measured_fraction_theta_full 0.999
_diffrn_measured_fraction_theta_max 0.999
_diffrn_measurement_device_type 'CCD area detector'
_diffrn_measurement_method 'phi and omega scans'
_diffrn_radiation_monochromator graphite
_diffrn_radiation_source 'fine-focus sealed tube'
_diffrn_radiation_type MoK\a
_diffrn_radiation_wavelength 0.71073
_diffrn_reflns_av_R_equivalents 0.0345
_diffrn_reflns_av_sigmaI/netI 0.0721
_diffrn_reflns_limit_h_max 9
_diffrn_reflns_limit_h_min -9
_diffrn_reflns_limit_k_max 27
_diffrn_reflns_limit_k_min 0
_diffrn_reflns_limit_l_max 36
_diffrn_reflns_limit_l_min 0
_diffrn_reflns_number 14563
_diffrn_reflns_theta_full 27.50
_diffrn_reflns_theta_max 27.50
_diffrn_reflns_theta_min 1.44
_exptl_absorpt_coefficient_mu 0.635
_exptl_absorpt_correction_T_max 0.9690
_exptl_absorpt_correction_T_min 0.9510
_exptl_absorpt_correction_type multi-scan
_exptl_absorpt_process_details sadabs
_exptl_crystal_colour colorless
_exptl_crystal_density_diffrn 1.250
_exptl_crystal_density_meas ?
_exptl_crystal_density_method 'not measured'
_exptl_crystal_description prism
_exptl_crystal_F_000 1768
_exptl_crystal_size_max 0.08
_exptl_crystal_size_mid 0.06
_exptl_crystal_size_min 0.05
_platon_squeeze_details
;
;
_refine_diff_density_max 1.528
_refine_diff_density_min -1.468
_refine_diff_density_rms 0.173
_refine_ls_abs_structure_details 'Flack H D (1983), Acta Cryst. A39, 876-881'
_refine_ls_abs_structure_Flack 0.03(1)
_refine_ls_extinction_method none
_refine_ls_goodness_of_fit_ref 1.265
_refine_ls_hydrogen_treatment constr
_refine_ls_matrix_type full
_refine_ls_number_parameters 214
_refine_ls_number_reflns 5241
_refine_ls_number_restraints 17
_refine_ls_restrained_S_all 1.265
_refine_ls_R_factor_all 0.1441
_refine_ls_R_factor_gt 0.1145
_refine_ls_shift/su_max 0.002
_refine_ls_shift/su_mean 0.000
_refine_ls_structure_factor_coef Fsqd
_refine_ls_weighting_details 'calc w=1/[\s^2^(Fo^2^)+(0.2000P)^2^+0.0200P] where P=(Fo^2^+2Fc^2^)/3'
_refine_ls_weighting_scheme calc
_refine_ls_wR_factor_gt 0.2374
_refine_ls_wR_factor_ref 0.2638
_reflns_number_gt 3463
_reflns_number_total 5241
_reflns_threshold_expression >2sigma(I)
_cod_data_source_file c1cc12110c.txt
_cod_data_source_block e1360a
_cod_depositor_comments
;
The following automatic conversions were performed:

'_exptl_crystal_density_meas' value 'none' was changed to '?' - the
value is perceived as not measured.

Automatic conversion script
Id: cif_fix_values 3008 2015-01-20 13:52:24Z robertas 
;
_cod_original_sg_symbol_H-M C2221
_cod_database_code 7106588

loop_
_symmetry_equiv_pos_as_xyz
'x, y, z'
'-x, -y, z+1/2'
'-x, y, -z+1/2'
'x, -y, -z'
'x+1/2, y+1/2, z'
'-x+1/2, -y+1/2, z+1/2'
'-x+1/2, y+1/2, -z+1/2'
'x+1/2, -y+1/2, -z'

loop_
_atom_site_label
_atom_site_type_symbol
_atom_site_fract_x
_atom_site_fract_y
_atom_site_fract_z
_atom_site_U_iso_or_equiv
_atom_site_adp_type
_atom_site_occupancy
_atom_site_symmetry_multiplicity
_atom_site_calc_flag
_atom_site_refinement_flags
_atom_site_disorder_assembly
_atom_site_disorder_group
N1 N 0.0070(9) -0.0302(3) 0.1965(2) 0.058(2) Uani 1 1 d G . .
C1 C 0.1618(7) -0.0200(3) 0.1722(2) 0.0389(19) Uani 1 1 d G . .
H1 H 0.2633 -0.0434 0.1804 0.047 Uiso 1 1 calc R . .
C2 C 0.1679(8) 0.0244(4) 0.1359(3) 0.077(4) Uani 1 1 d G . .
H2 H 0.2737 0.0314 0.1193 0.092 Uiso 1 1 calc R . .
C3 C 0.0193(10) 0.0586(4) 0.1240(3) 0.077(4) Uani 1 1 d G . .
C4 C -0.1355(8) 0.0484(5) 0.1483(4) 0.077(4) Uani 1 1 d G . .
H4 H -0.2371 0.0718 0.1401 0.092 Uiso 1 1 calc R . .
C5 C -0.1416(7) 0.0040(4) 0.1846(4) 0.077(4) Uani 1 1 d G . .
H5 H -0.2474 -0.0030 0.2012 0.092 Uiso 1 1 calc R . .
Zn1 Zn 0.0000 -0.10354(4) 0.2500 0.0275(4) Uani 1 2 d S . .
Si1 Si -0.5000 -0.10594(10) 0.2500 0.0248(5) Uani 1 2 d S . .
F1 F -0.2729(5) -0.10562(16) 0.24910(17) 0.0349(9) Uani 1 1 d . . .
F2 F -0.4984(7) -0.10559(19) 0.19139(15) 0.0438(10) Uani 1 1 d . . .
F3 F -0.5000 -0.1864(2) 0.2500 0.0462(15) Uani 1 2 d S . .
F4 F -0.5000 -0.0276(2) 0.2500 0.0424(14) Uani 1 2 d S . .
C6 C 0.010(3) 0.1152(6) 0.0942(5) 0.136(3) Uani 1 1 d D . .
O1 O -0.054(2) 0.1645(4) 0.0968(3) 0.136(3) Uani 1 1 d D . .
O2 O 0.132(2) 0.0901(5) 0.0545(3) 0.136(3) Uani 1 1 d D . .
C7 C 0.215(5) 0.1231(12) 0.0108(7) 0.136(3) Uani 0.59(2) 1 d PD . .
H7 H 0.1390 0.1603 0.0028 0.163 Uiso 0.59(2) 1 calc PR . .
C8 C 0.221(5) 0.0804(11) -0.0330(7) 0.136(3) Uani 0.59(2) 1 d PD . .
H8A H 0.1027 0.0650 -0.0408 0.163 Uiso 0.59(2) 1 calc PR . .
H8B H 0.2967 0.0430 -0.0271 0.163 Uiso 0.59(2) 1 calc PR A 1
C9 C 0.295(6) 0.1204(13) -0.0744(9) 0.136(3) Uani 0.59(2) 1 d PD . .
H9A H 0.2215 0.1589 -0.0774 0.163 Uiso 0.59(2) 1 calc PR . .
H9B H 0.2792 0.0953 -0.1036 0.163 Uiso 0.59(2) 1 calc PR A 1
C10 C 0.489(6) 0.1431(10) -0.0732(7) 0.136(3) Uani 0.59(2) 1 d PD . .
H10A H 0.5697 0.1064 -0.0708 0.163 Uiso 0.59(2) 1 calc PR . .
H10B H 0.5184 0.1679 -0.1018 0.163 Uiso 0.59(2) 1 calc PR A 1
C11 C 0.499(5) 0.1851(11) -0.0286(7) 0.136(3) Uani 0.59(2) 1 d PD . .
H11A H 0.4406 0.2264 -0.0344 0.163 Uiso 0.59(2) 1 calc PR . .
H11B H 0.6222 0.1935 -0.0203 0.163 Uiso 0.59(2) 1 calc PR . .
C12 C 0.405(5) 0.1484(16) 0.0134(12) 0.136(3) Uani 0.59(2) 1 d PD . .
H12 H 0.4823 0.1130 0.0243 0.163 Uiso 0.59(2) 1 calc PR . .
C13 C -0.0234(18) -0.3233(5) 0.0916(3) 0.067(3) Uani 1 1 d . . .
O3 O 0.3832(12) 0.1963(4) 0.0539(2) 0.087(3) Uani 1 1 d . . .
O4 O 0.0473(14) -0.3738(4) 0.0966(3) 0.087(3) Uani 1 1 d . . .
C14 C -0.0103(19) -0.2701(5) 0.1283(3) 0.077(4) Uani 1 1 d . . .
C15 C -0.1554(13) -0.2307(6) 0.1350(4) 0.075(4) Uani 1 1 d . . .
H15 H -0.2575 -0.2368 0.1166 0.090 Uiso 1 1 calc R . .
C16 C -0.1494(14) -0.1827(6) 0.1685(3) 0.067(3) Uani 1 1 d . . .
H16 H -0.2453 -0.1544 0.1720 0.081 Uiso 1 1 calc R . .
N2 N -0.0039(12) -0.1760(3) 0.19681(18) 0.0376(13) Uani 1 1 d . . .
C17 C 0.1286(11) -0.2159(4) 0.1904(3) 0.044(2) Uani 1 1 d . . .
H17 H 0.2298 -0.2115 0.2094 0.052 Uiso 1 1 calc R . .
C18 C 0.1234(12) -0.2643(5) 0.1563(3) 0.052(2) Uani 1 1 d . . .
H18 H 0.2184 -0.2931 0.1536 0.062 Uiso 1 1 calc R . .
C7A C 0.140(8) 0.1438(13) 0.0177(9) 0.136(3) Uani 0.41(2) 1 d PD . .
H7A H 0.0668 0.1822 0.0243 0.163 Uiso 0.41(2) 1 calc PR . .
C8A C 0.084(9) 0.1031(15) -0.0241(10) 0.136(3) Uani 0.41(2) 1 d PD . .
H8A1 H -0.0406 0.0927 -0.0204 0.163 Uiso 0.41(2) 1 calc PR . .
H8A2 H 0.1499 0.0625 -0.0227 0.163 Uiso 0.41(2) 1 calc PR . .
C9A C 0.111(8) 0.1323(17) -0.0734(11) 0.136(3) Uani 0.41(2) 1 d PD . .
H9A1 H 0.0920 0.1002 -0.0985 0.163 Uiso 0.41(2) 1 calc PR . .
H9A2 H 0.0316 0.1688 -0.0787 0.163 Uiso 0.41(2) 1 calc PR . .
C10A C 0.302(8) 0.1536(17) -0.0712(13) 0.136(3) Uani 0.41(2) 1 d PD . .
H10C H 0.3260 0.1771 -0.1008 0.163 Uiso 0.41(2) 1 calc PR . .
H10D H 0.3738 0.1144 -0.0723 0.163 Uiso 0.41(2) 1 calc PR . .
C11A C 0.377(9) 0.1950(16) -0.0304(12) 0.136(3) Uani 0.41(2) 1 d PD . .
H11C H 0.3178 0.2369 -0.0289 0.163 Uiso 0.41(2) 1 calc PR . .
H11D H 0.5038 0.2019 -0.0343 0.163 Uiso 0.41(2) 1 calc PR . .
C12A C 0.338(7) 0.155(2) 0.0147(17) 0.136(3) Uani 0.41(2) 1 d PD . .
H12A H 0.4052 0.1139 0.0153 0.163 Uiso 0.41(2) 1 calc PR . .

loop_
_atom_site_aniso_label
_atom_site_aniso_U_11
_atom_site_aniso_U_22
_atom_site_aniso_U_33
_atom_site_aniso_U_23
_atom_site_aniso_U_13
_atom_site_aniso_U_12
N1 0.029(3) 0.052(4) 0.092(5) 0.039(4) -0.002(6) 0.010(5)
C1 0.024(4) 0.048(4) 0.045(4) 0.017(4) -0.006(4) -0.002(4)
C2 0.064(8) 0.070(7) 0.097(9) 0.037(7) -0.028(7) -0.003(6)
C3 0.064(8) 0.070(7) 0.097(9) 0.037(7) -0.028(7) -0.003(6)
C4 0.064(8) 0.070(7) 0.097(9) 0.037(7) -0.028(7) -0.003(6)
C5 0.064(8) 0.070(7) 0.097(9) 0.037(7) -0.028(7) -0.003(6)
Zn1 0.0156(5) 0.0370(6) 0.0299(5) 0.000 -0.0028(7) 0.000
Si1 0.0124(10) 0.0325(11) 0.0294(11) 0.000 -0.0056(15) 0.000
F1 0.0150(17) 0.047(2) 0.043(2) -0.015(3) -0.003(2) 0.0017(14)
F2 0.026(2) 0.071(3) 0.034(2) 0.0011(17) -0.010(2) 0.009(4)
F3 0.031(3) 0.025(2) 0.083(4) 0.000 -0.028(5) 0.000
F4 0.027(3) 0.031(2) 0.069(4) 0.000 -0.012(5) 0.000
C6 0.267(10) 0.070(3) 0.070(3) 0.011(2) -0.027(5) 0.000(5)
O1 0.267(10) 0.070(3) 0.070(3) 0.011(2) -0.027(5) 0.000(5)
O2 0.267(10) 0.070(3) 0.070(3) 0.011(2) -0.027(5) 0.000(5)
C7 0.267(10) 0.070(3) 0.070(3) 0.011(2) -0.027(5) 0.000(5)
C8 0.267(10) 0.070(3) 0.070(3) 0.011(2) -0.027(5) 0.000(5)
C9 0.267(10) 0.070(3) 0.070(3) 0.011(2) -0.027(5) 0.000(5)
C10 0.267(10) 0.070(3) 0.070(3) 0.011(2) -0.027(5) 0.000(5)
C11 0.267(10) 0.070(3) 0.070(3) 0.011(2) -0.027(5) 0.000(5)
C12 0.267(10) 0.070(3) 0.070(3) 0.011(2) -0.027(5) 0.000(5)
C13 0.086(9) 0.080(6) 0.037(4) -0.017(4) -0.008(6) 0.026(7)
O3 0.117(8) 0.079(4) 0.066(5) -0.011(4) -0.027(5) 0.047(5)
O4 0.117(8) 0.079(4) 0.066(5) -0.011(4) -0.027(5) 0.047(5)
C14 0.101(9) 0.098(7) 0.033(4) -0.031(4) -0.018(6) 0.069(8)
C15 0.036(5) 0.133(10) 0.056(6) -0.047(7) -0.022(5) 0.049(7)
C16 0.055(6) 0.105(8) 0.041(5) -0.023(5) -0.016(5) 0.051(6)
N2 0.028(3) 0.058(4) 0.027(2) 0.001(2) 0.005(4) 0.012(5)
C17 0.028(4) 0.055(5) 0.047(5) -0.013(4) -0.010(4) 0.019(4)
C18 0.035(5) 0.071(6) 0.050(5) -0.011(5) 0.005(4) 0.017(5)
C7A 0.267(10) 0.070(3) 0.070(3) 0.011(2) -0.027(5) 0.000(5)
C8A 0.267(10) 0.070(3) 0.070(3) 0.011(2) -0.027(5) 0.000(5)
C9A 0.267(10) 0.070(3) 0.070(3) 0.011(2) -0.027(5) 0.000(5)
C10A 0.267(10) 0.070(3) 0.070(3) 0.011(2) -0.027(5) 0.000(5)
C11A 0.267(10) 0.070(3) 0.070(3) 0.011(2) -0.027(5) 0.000(5)
C12A 0.267(10) 0.070(3) 0.070(3) 0.011(2) -0.027(5) 0.000(5)

loop_
_atom_type_symbol
_atom_type_description
_atom_type_scat_dispersion_real
_atom_type_scat_dispersion_imag
_atom_type_scat_source
C C 0.0033 0.0016 'International Tables Vol C Tables 4.2.6.8 and 6.1.1.4'
H H 0.0000 0.0000 'International Tables Vol C Tables 4.2.6.8 and 6.1.1.4'
N N 0.0061 0.0033 'International Tables Vol C Tables 4.2.6.8 and 6.1.1.4'
O O 0.0106 0.0060 'International Tables Vol C Tables 4.2.6.8 and 6.1.1.4'
F F 0.0171 0.0103 'International Tables Vol C Tables 4.2.6.8 and 6.1.1.4'
Si Si 0.0817 0.0704 'International Tables Vol C Tables 4.2.6.8 and 6.1.1.4'
Zn Zn 0.2839 1.4301 'International Tables Vol C Tables 4.2.6.8 and 6.1.1.4'

loop_
_geom_angle_atom_site_label_1
_geom_angle_atom_site_label_2
_geom_angle_atom_site_label_3
_geom_angle
_geom_angle_site_symmetry_1
_geom_angle_site_symmetry_3
_geom_angle_publ_flag
C1 N1 C5 120.0 . . ?
C1 N1 Zn1 118.6(3) . . ?
C5 N1 Zn1 121.3(3) . . ?
C2 C1 N1 120.0 . . ?
C2 C1 H1 120.0 . . ?
N1 C1 H1 120.0 . . ?
C1 C2 C3 120.0 . . ?
C1 C2 H2 120.0 . . ?
C3 C2 H2 120.0 . . ?
C4 C3 C2 120.0 . . ?
C4 C3 C6 111.8(10) . . ?
C2 C3 C6 127.0(10) . . ?
C5 C4 C3 120.0 . . ?
C5 C4 H4 120.0 . . ?
C3 C4 H4 120.0 . . ?
C4 C5 N1 120.0 . . ?
C4 C5 H5 120.0 . . ?
N1 C5 H5 120.0 . . ?
F1 Zn1 F1 177.61(19) . 3 ?
F1 Zn1 N2 87.9(3) . . ?
F1 Zn1 N2 90.4(3) 3 . ?
F1 Zn1 N2 90.4(3) . 3 ?
F1 Zn1 N2 87.9(3) 3 3 ?
N2 Zn1 N2 89.6(3) . 3 ?
F1 Zn1 N1 89.9(2) . 3 ?
F1 Zn1 N1 91.8(2) 3 3 ?
N2 Zn1 N1 177.8(3) . 3 ?
N2 Zn1 N1 90.7(3) 3 3 ?
F1 Zn1 N1 91.8(2) . . ?
F1 Zn1 N1 89.9(2) 3 . ?
N2 Zn1 N1 90.7(3) . . ?
N2 Zn1 N1 177.8(3) 3 . ?
N1 Zn1 N1 89.2(4) 3 . ?
F4 Si1 F2 89.75(15) . . ?
F4 Si1 F2 89.75(15) . 3_455 ?
F2 Si1 F2 179.5(3) . 3_455 ?
F4 Si1 F3 180.0 . . ?
F2 Si1 F3 90.25(15) . . ?
F2 Si1 F3 90.25(15) 3_455 . ?
F4 Si1 F1 89.78(13) . 3_455 ?
F2 Si1 F1 91.3(2) . 3_455 ?
F2 Si1 F1 88.7(2) 3_455 3_455 ?
F3 Si1 F1 90.22(13) . 3_455 ?
F4 Si1 F1 89.78(13) . . ?
F2 Si1 F1 88.7(2) . . ?
F2 Si1 F1 91.3(2) 3_455 . ?
F3 Si1 F1 90.22(13) . . ?
F1 Si1 F1 179.6(3) 3_455 . ?
Si1 F1 Zn1 178.2(3) . . ?
O1 C6 C3 136.0(14) . . ?
O1 C6 O2 127.5(13) . . ?
C3 C6 O2 96.5(10) . . ?
C7A O2 C6 105(2) . . ?
C6 O2 C7 132.1(14) . . ?
C8 C7 C12 102(3) . . ?
C8 C7 O2 113.4(17) . . ?
C12 C7 O2 120(2) . . ?
C8 C7 H7 106.9 . . ?
C12 C7 H7 106.9 . . ?
O2 C7 H7 106.9 . . ?
C7 C8 C9 108.0(18) . . ?
C7 C8 H8A 110.1 . . ?
C9 C8 H8A 110.1 . . ?
C7 C8 H8B 110.1 . . ?
C9 C8 H8B 110.1 . . ?
H8A C8 H8B 108.4 . . ?
C8 C9 C10 120(3) . . ?
C8 C9 H9A 107.4 . . ?
C10 C9 H9A 107.4 . . ?
C8 C9 H9B 107.4 . . ?
C10 C9 H9B 107.4 . . ?
H9A C9 H9B 106.9 . . ?
C11 C10 C9 104(3) . . ?
C11 C10 H10A 111.0 . . ?
C9 C10 H10A 111.0 . . ?
C11 C10 H10B 111.0 . . ?
C9 C10 H10B 111.0 . . ?
H10A C10 H10B 109.0 . . ?
C10 C11 C12 108(2) . . ?
C10 C11 H11A 110.0 . . ?
C12 C11 H11A 110.0 . . ?
C10 C11 H11B 110.0 . . ?
C12 C11 H11B 110.0 . . ?
H11A C11 H11B 108.4 . . ?
O3 C12 C7 99(2) . . ?
O3 C12 C11 107(2) . . ?
C7 C12 C11 124(3) . . ?
O3 C12 H12 108.7 . . ?
C7 C12 H12 108.7 . . ?
C11 C12 H12 108.7 . . ?
O4 C13 O3 127.0(8) . 5_445 ?
O4 C13 C14 122.3(9) . . ?
O3 C13 C14 110.6(8) 5_445 . ?
C13 O3 C12A 123.2(19) 5 . ?
C13 O3 C12 109.5(14) 5 . ?
C18 C14 C15 119.2(8) . . ?
C18 C14 C13 122.4(9) . . ?
C15 C14 C13 118.1(10) . . ?
C16 C15 C14 119.8(9) . . ?
C16 C15 H15 120.1 . . ?
C14 C15 H15 120.1 . . ?
N2 C16 C15 120.0(8) . . ?
N2 C16 H16 120.0 . . ?
C15 C16 H16 120.0 . . ?
C17 N2 C16 118.2(7) . . ?
C17 N2 Zn1 122.2(6) . . ?
C16 N2 Zn1 119.5(6) . . ?
N2 C17 C18 122.0(8) . . ?
N2 C17 H17 119.0 . . ?
C18 C17 H17 119.0 . . ?
C14 C18 C17 120.7(8) . . ?
C14 C18 H18 119.7 . . ?
C17 C18 H18 119.7 . . ?
C8A C7A C12A 108(4) . . ?
O2 C7A C12A 101(3) . . ?
C8A C7A H7A 116.3 . . ?
O2 C7A H7A 116.3 . . ?
C12A C7A H7A 116.3 . . ?
C7A C8A C9A 117(3) . . ?
C7A C8A H8A1 108.1 . . ?
C9A C8A H8A1 108.1 . . ?
C7A C8A H8A2 108.1 . . ?
C9A C8A H8A2 108.1 . . ?
H8A1 C8A H8A2 107.3 . . ?
C10A C9A C8A 102(4) . . ?
C10A C9A H9A1 111.4 . . ?
C8A C9A H9A1 111.4 . . ?
C10A C9A H9A2 111.4 . . ?
C8A C9A H9A2 111.4 . . ?
H9A1 C9A H9A2 109.3 . . ?
C9A C10A C11A 123(4) . . ?
C9A C10A H10C 106.6 . . ?
C11A C10A H10C 106.6 . . ?
C9A C10A H10D 106.6 . . ?
C11A C10A H10D 106.6 . . ?
H10C C10A H10D 106.5 . . ?
C10A C11A C12A 104(4) . . ?
C10A C11A H11C 111.0 . . ?
C12A C11A H11C 111.0 . . ?
C10A C11A H11D 111.0 . . ?
C12A C11A H11D 111.0 . . ?
H11C C11A H11D 109.0 . . ?
O3 C12A C7A 106(3) . . ?
O3 C12A C11A 105(3) . . ?
C7A C12A C11A 108(4) . . ?
O3 C12A H12A 112.3 . . ?
C7A C12A H12A 112.3 . . ?
C11A C12A H12A 112.3 . . ?

loop_
_geom_bond_atom_site_label_1
_geom_bond_atom_site_label_2
_geom_bond_distance
_geom_bond_site_symmetry_2
_geom_bond_publ_flag
N1 C1 1.3900 . ?
N1 C5 1.3900 . ?
N1 Zn1 2.162(4) . ?
C1 C2 1.3900 . ?
C1 H1 0.9500 . ?
C2 C3 1.3900 . ?
C2 H2 0.9500 . ?
C3 C4 1.3900 . ?
C3 C6 1.460(13) . ?
C4 C5 1.3900 . ?
C4 H4 0.9500 . ?
C5 H5 0.9500 . ?
Zn1 F1 2.094(4) . ?
Zn1 F1 2.094(4) 3 ?
Zn1 N2 2.143(6) . ?
Zn1 N2 2.143(6) 3 ?
Zn1 N1 2.162(4) 3 ?
Si1 F4 1.646(6) . ?
Si1 F2 1.663(4) . ?
Si1 F2 1.663(4) 3_455 ?
Si1 F3 1.690(6) . ?
Si1 F1 1.743(4) 3_455 ?
Si1 F1 1.743(4) . ?
C6 O1 1.147(14) . ?
C6 O2 1.556(15) . ?
O2 C7A 1.538(18) . ?
O2 C7 1.556(13) . ?
C7 C8 1.534(18) . ?
C7 C12 1.552(19) . ?
C7 H7 1.0000 . ?
C8 C9 1.551(18) . ?
C8 H8A 0.9900 . ?
C8 H8B 0.9900 . ?
C9 C10 1.563(19) . ?
C9 H9A 0.9900 . ?
C9 H9B 0.9900 . ?
C10 C11 1.544(17) . ?
C10 H10A 0.9900 . ?
C10 H10B 0.9900 . ?
C11 C12 1.594(18) . ?
C11 H11A 0.9900 . ?
C11 H11B 0.9900 . ?
C12 O3 1.54(4) . ?
C12 H12 1.0000 . ?
C13 O4 1.200(13) . ?
C13 O3 1.352(11) 5_445 ?
C13 C14 1.531(12) . ?
O3 C13 1.352(11) 5 ?
O3 C12A 1.45(6) . ?
C14 C18 1.304(14) . ?
C14 C15 1.400(12) . ?
C15 C16 1.386(14) . ?
C15 H15 0.9500 . ?
C16 N2 1.383(12) . ?
C16 H16 0.9500 . ?
N2 C17 1.330(10) . ?
C17 C18 1.403(12) . ?
C17 H17 0.9500 . ?
C18 H18 0.9500 . ?
C7A C8A 1.522(19) . ?
C7A C12A 1.54(2) . ?
C7A H7A 1.0000 . ?
C8A C9A 1.541(19) . ?
C8A H8A1 0.9900 . ?
C8A H8A2 0.9900 . ?
C9A C10A 1.54(2) . ?
C9A H9A1 0.9900 . ?
C9A H9A2 0.9900 . ?
C10A C11A 1.557(19) . ?
C10A H10C 0.9900 . ?
C10A H10D 0.9900 . ?
C11A C12A 1.563(19) . ?
C11A H11C 0.9900 . ?
C11A H11D 0.9900 . ?
C12A H12A 1.0000 . ?

loop_
_platon_squeeze_void_nr
_platon_squeeze_void_average_x
_platon_squeeze_void_average_y
_platon_squeeze_void_average_z
_platon_squeeze_void_volume
_platon_squeeze_void_count_electrons
1 0.002 0.146 0.250 149.2 50.9
2 -0.054 0.646 0.250 149.2 50.9
3 -0.003 0.354 0.750 149.2 50.7
4 -0.057 0.854 0.750 149.2 50.7
5 0.239 0.500 0.000 72.1 23.9
6 0.261 0.000 0.500 72.6 24.1
7 0.132 0.920 0.398 5.0 0.4
8 0.131 0.080 0.602 5.8 0.8
9 0.368 0.420 0.102 5.6 0.5
10 0.368 0.580 0.898 5.6 0.6
11 0.739 0.000 0.000 72.1 23.9
12 0.761 0.500 0.500 72.6 24.1
13 0.632 0.420 0.398 5.0 0.4
14 0.631 0.580 0.602 5.8 0.8
15 0.868 0.920 0.102 5.6 0.5
16 0.868 0.080 0.898 5.6 0.6
